data_8105144
loop_
_publ_author_name
'Yu-Fei, Zhong'
'Wen-Min, Wang'
'Xiong-Xin, Peng'
'Guang-Ming, Bao'
'Chun-Yan, Hu'
'Hou-Qun, Yuan'

_publ_section_title
;
 The crystal structure of [(tetra-\m 2-2,6-difluorobenzoato-\k 2
 O:O&#x2032;)-bis-(2,6-difluorobenzoato-\k 2
 O:O&#x2032;)-bis-(1,10-phenanthroline-\k 2 N:N&#x2032;)]dierbium(III)
 C66H34N4O12F12Er2
;
_journal_issue 2
_journal_name_full 'Zeitschrift f\"ur Kristallographie - New Crystal Structures'
_journal_page_first 473
_journal_page_last 475
_journal_paper_doi 10.1515/ncrs-2019-0777
_journal_volume 235
_journal_year 2020
_chemical_formula_sum 'C66 H34 Er2 F12 N4 O12'
_chemical_formula_weight 1637.49
_space_group_crystal_system triclinic
_space_group_IT_number 2
_space_group_name_Hall '-P 1'
_space_group_name_H-M_alt 'P -1'
_atom_sites_solution_hydrogens geom
_atom_sites_solution_primary heavy
_atom_sites_solution_secondary difmap
_cell_angle_alpha 68.718(4)
_cell_angle_beta 64.205(4)
_cell_angle_gamma 87.053(3)
_cell_formula_units_Z 1
_cell_length_a 11.8934(5)
_cell_length_b 12.0041(4)
_cell_length_c 12.4578(5)
_cell_measurement_reflns_used 5921
_cell_measurement_temperature 293(2)
_cell_measurement_theta_max 28.1420
_cell_measurement_theta_min 3.0390
_cell_volume 1480.09(12)
_computing_cell_refinement 'CrysAlisPro 1.171.38.46 (Rigaku OD, 2015)'
_computing_data_collection 'CrysAlisPro 1.171.38.46 (Rigaku OD, 2015)'
_computing_data_reduction 'CrysAlisPro 1.171.38.46 (Rigaku OD, 2015)'
_computing_structure_refinement 'SHELXL-2018/3 (Sheldrick, 2018)'
_computing_structure_solution 'Bruker SHELXTL'
_diffrn_ambient_temperature 293(2)
_diffrn_measured_fraction_theta_full 0.999
_diffrn_measured_fraction_theta_max 0.842
_diffrn_measurement_device_type 'Xcalibur, Eos, Gemini'
_diffrn_measurement_method 'phi and omega scans'
_diffrn_radiation_type MoK\a
_diffrn_radiation_wavelength 0.71073
_diffrn_reflns_av_R_equivalents 0.0321
_diffrn_reflns_av_unetI/netI 0.0559
_diffrn_reflns_Laue_measured_fraction_full 0.999
_diffrn_reflns_Laue_measured_fraction_max 0.842
_diffrn_reflns_limit_h_max 16
_diffrn_reflns_limit_h_min -15
_diffrn_reflns_limit_k_max 16
_diffrn_reflns_limit_k_min -14
_diffrn_reflns_limit_l_max 14
_diffrn_reflns_limit_l_min -17
_diffrn_reflns_number 13931
_diffrn_reflns_point_group_measured_fraction_full 0.999
_diffrn_reflns_point_group_measured_fraction_max 0.842
_diffrn_reflns_theta_full 25.242
_diffrn_reflns_theta_max 29.319
_diffrn_reflns_theta_min 2.818
_diffrn_source 'fine-focus sealed X-ray tube'
_exptl_absorpt_coefficient_mu 2.923
_exptl_absorpt_correction_T_max 1.00000
_exptl_absorpt_correction_T_min 0.82805
_exptl_absorpt_correction_type multi-scan
_exptl_absorpt_process_details
;
CrysAlisPro 1.171.38.41 (Rigaku Oxford Diffraction, 2015)
Empirical absorption correction using spherical harmonics,
 implemented in SCALE3 ABSPACK scaling algorithm.
;
_exptl_crystal_colour Pink
_exptl_crystal_density_diffrn 1.837
_exptl_crystal_description Stick
_exptl_crystal_F_000 798
_exptl_crystal_size_max 0.150
_exptl_crystal_size_mid 0.100
_exptl_crystal_size_min 0.080
_refine_diff_density_max 1.230
_refine_diff_density_min -0.760
_refine_diff_density_rms 0.113
_refine_ls_extinction_coef .
_refine_ls_extinction_method none
_refine_ls_goodness_of_fit_ref 1.061
_refine_ls_hydrogen_treatment constr
_refine_ls_matrix_type full
_refine_ls_number_parameters 433
_refine_ls_number_reflns 6822
_refine_ls_number_restraints 0
_refine_ls_restrained_S_all 1.061
_refine_ls_R_factor_all 0.0426
_refine_ls_R_factor_gt 0.0326
_refine_ls_shift/su_max 0.002
_refine_ls_shift/su_mean 0.000
_refine_ls_structure_factor_coef Fsqd
_refine_ls_weighting_details 'w=1/[\s^2^(Fo^2^)+(0.0186P)^2^+0.0971P] where P=(Fo^2^+2Fc^2^)/3'
_refine_ls_weighting_scheme calc
_refine_ls_wR_factor_gt 0.0577
_refine_ls_wR_factor_ref 0.0626
_reflns_Friedel_coverage 0.000
_reflns_Friedel_fraction_full .
_reflns_Friedel_fraction_max .
_reflns_number_gt 5935
_reflns_number_total 6822
_reflns_threshold_expression 'I > 2\s(I)'
_cod_data_source_file suppl_ncrs-2019-0777_suppl.cif
_cod_data_source_block 1954675
_cod_database_code 8105144
_shelx_space_group_comment
;
The symmetry employed for this shelxl refinement is uniquely defined
by the following loop, which should always be used as a source of
symmetry information in preference to the above space-group names.
They are only intended as comments.
;
_shelx_estimated_absorpt_t_min 0.668
_shelx_estimated_absorpt_t_max 0.800

loop_
_space_group_symop_operation_xyz
'x, y, z'
'-x, -y, -z'

loop_
_atom_site_label
_atom_site_type_symbol
_atom_site_fract_x
_atom_site_fract_y
_atom_site_fract_z
_atom_site_U_iso_or_equiv
_atom_site_adp_type
_atom_site_occupancy
_atom_site_site_symmetry_order
_atom_site_calc_flag
_atom_site_refinement_flags_posn
_atom_site_refinement_flags_adp
_atom_site_refinement_flags_occupancy
_atom_site_disorder_assembly
_atom_site_disorder_group
Er1 Er 0.58933(2) 0.91167(2) 0.62121(2) 0.02413(5) Uani 1 1 d . . . . .
N1 N 0.5682(3) 0.8862(3) 0.8366(3) 0.0330(7) Uani 1 1 d . . . . .
C1 C 0.4734(4) 0.8152(3) 0.9447(4) 0.0413(10) Uani 1 1 d . . . . .
H1 H 0.413343 0.774390 0.938756 0.050 Uiso 1 1 calc R U . . .
C2 C 0.4589(5) 0.7986(4) 1.0671(4) 0.0517(12) Uani 1 1 d . . . . .
H2 H 0.391530 0.746939 1.140492 0.062 Uiso 1 1 calc R U . . .
C3 C 0.5441(5) 0.8585(4) 1.0769(4) 0.0603(14) Uani 1 1 d . . . . .
H3 H 0.534254 0.850318 1.157794 0.072 Uiso 1 1 calc R U . . .
C4 C 0.6469(5) 0.9326(4) 0.9669(4) 0.0498(11) Uani 1 1 d . . . . .
C5 C 0.6571(4) 0.9443(3) 0.8461(4) 0.0365(9) Uani 1 1 d . . . . .
C6 C 0.7616(4) 1.0177(3) 0.7296(4) 0.0373(9) Uani 1 1 d . . . . .
C7 C 0.8551(4) 1.0778(4) 0.7372(5) 0.0478(11) Uani 1 1 d . . . . .
C8 C 0.8401(5) 1.0664(5) 0.8612(6) 0.0697(16) Uani 1 1 d . . . . .
H4 H 0.900492 1.107632 0.866377 0.084 Uiso 1 1 calc R U . . .
C9 C 0.7424(6) 0.9986(5) 0.9690(6) 0.0714(16) Uani 1 1 d . . . . .
H5 H 0.735869 0.993765 1.047738 0.086 Uiso 1 1 calc R U . . .
C10 C 0.9571(4) 1.1454(4) 0.6222(6) 0.0628(14) Uani 1 1 d . . . . .
H6 H 1.020628 1.186584 0.623035 0.075 Uiso 1 1 calc R U . . .
C11 C 0.9642(4) 1.1513(4) 0.5083(5) 0.0599(13) Uani 1 1 d . . . . .
H7 H 1.032499 1.195900 0.430868 0.072 Uiso 1 1 calc R U . . .
C12 C 0.8674(4) 1.0894(3) 0.5093(4) 0.0462(10) Uani 1 1 d . . . . .
H8 H 0.872942 1.094043 0.430961 0.055 Uiso 1 1 calc R U . . .
N2 N 0.7682(3) 1.0246(2) 0.6162(3) 0.0344(7) Uani 1 1 d . . . . .
O1 O 0.5549(2) 0.6915(2) 0.7538(2) 0.0349(6) Uani 1 1 d . . . . .
C13 C 0.6702(4) 0.6931(3) 0.7085(4) 0.0342(9) Uani 1 1 d . . . . .
O2 O 0.7456(2) 0.7852(2) 0.6190(3) 0.0408(7) Uani 1 1 d . . . . .
C14 C 0.7264(4) 0.5842(3) 0.7639(4) 0.0419(10) Uani 1 1 d . . . . .
C15 C 0.8152(5) 0.5311(4) 0.6903(5) 0.0566(12) Uani 1 1 d . . . . .
F1 F 0.8494(3) 0.5757(2) 0.5619(3) 0.0811(9) Uani 1 1 d . . . . .
C16 C 0.8696(5) 0.4332(4) 0.7393(7) 0.0769(17) Uani 1 1 d . . . . .
H9 H 0.929028 0.399026 0.686274 0.092 Uiso 1 1 calc R U . . .
C17 C 0.8318(6) 0.3886(4) 0.8701(7) 0.0788(18) Uani 1 1 d . . . . .
H10 H 0.867265 0.323205 0.905583 0.095 Uiso 1 1 calc R U . . .
C18 C 0.7455(5) 0.4364(4) 0.9480(6) 0.0672(15) Uani 1 1 d . . . . .
H11 H 0.720613 0.404635 1.036228 0.081 Uiso 1 1 calc R U . . .
C19 C 0.6947(5) 0.5336(3) 0.8939(5) 0.0504(11) Uani 1 1 d . . . . .
F2 F 0.6117(3) 0.5841(2) 0.9714(3) 0.0729(8) Uani 1 1 d . . . . .
O3 O 0.5198(3) 1.0909(2) 0.6383(2) 0.0407(7) Uani 1 1 d . . . . .
C20 C 0.4772(3) 1.1747(3) 0.5782(3) 0.0296(8) Uani 1 1 d . . . . .
O4 O 0.4548(3) 1.1805(2) 0.4882(2) 0.0438(7) Uani 1 1 d . . . . .
C21 C 0.4502(4) 1.2808(3) 0.6196(3) 0.0326(9) Uani 1 1 d . . . . .
C22 C 0.3340(5) 1.3187(4) 0.6588(4) 0.0492(11) Uani 1 1 d . . . . .
F3 F 0.2386(3) 1.2561(3) 0.6650(3) 0.0791(9) Uani 1 1 d . . . . .
C23 C 0.3076(6) 1.4163(4) 0.6952(5) 0.0728(16) Uani 1 1 d . . . . .
H12 H 0.227022 1.439137 0.721645 0.087 Uiso 1 1 calc R U . . .
C24 C 0.4032(7) 1.4785(4) 0.6913(5) 0.0763(19) Uani 1 1 d . . . . .
H13 H 0.387375 1.545068 0.714724 0.092 Uiso 1 1 calc R U . . .
C25 C 0.5195(6) 1.4457(4) 0.6544(4) 0.0642(15) Uani 1 1 d . . . . .
H14 H 0.583758 1.488764 0.652272 0.077 Uiso 1 1 calc R U . . .
C26 C 0.5420(5) 1.3468(3) 0.6195(4) 0.0469(11) Uani 1 1 d . . . . .
F4 F 0.6576(3) 1.3140(2) 0.5824(3) 0.0768(9) Uani 1 1 d . . . . .
O5 O 0.3723(2) 0.8650(2) 0.7376(2) 0.0390(6) Uani 1 1 d . . . . .
C27 C 0.2917(3) 0.8878(3) 0.6978(3) 0.0282(8) Uani 1 1 d . . . . .
O6 O 0.3065(2) 0.9603(2) 0.5896(2) 0.0394(6) Uani 1 1 d . . . . .
C28 C 0.1618(3) 0.8201(3) 0.7893(3) 0.0319(8) Uani 1 1 d . . . . .
C29 C 0.1231(4) 0.7158(4) 0.7853(5) 0.0550(12) Uani 1 1 d . . . . .
F5 F 0.2063(3) 0.6790(2) 0.6938(3) 0.0930(12) Uani 1 1 d . . . . .
C30 C 0.0070(5) 0.6513(4) 0.8652(6) 0.0795(18) Uani 1 1 d . . . . .
H15 H -0.015188 0.582381 0.857519 0.095 Uiso 1 1 calc R U . . .
C31 C -0.0764(5) 0.6906(5) 0.9571(6) 0.0804(17) Uani 1 1 d . . . . .
H16 H -0.156109 0.647664 1.012778 0.097 Uiso 1 1 calc R U . . .
C32 C -0.0440(4) 0.7924(5) 0.9682(5) 0.0688(15) Uani 1 1 d . . . . .
H17 H -0.100163 0.818423 1.031469 0.083 Uiso 1 1 calc R U . . .
C33 C 0.0735(4) 0.8547(4) 0.8833(4) 0.0444(10) Uani 1 1 d . . . . .
F6 F 0.1054(3) 0.9579(3) 0.8889(3) 0.0745(9) Uani 1 1 d . . . . .

loop_
_atom_site_aniso_label
_atom_site_aniso_U_11
_atom_site_aniso_U_22
_atom_site_aniso_U_33
_atom_site_aniso_U_23
_atom_site_aniso_U_13
_atom_site_aniso_U_12
Er1 0.02383(9) 0.02447(9) 0.02374(9) -0.00706(7) -0.01182(7) 0.00123(6)
N1 0.0384(19) 0.0328(16) 0.0318(18) -0.0105(15) -0.0207(16) 0.0055(14)
C1 0.049(3) 0.042(2) 0.034(2) -0.0121(19) -0.021(2) 0.004(2)
C2 0.065(3) 0.054(3) 0.029(2) -0.010(2) -0.020(2) 0.005(2)
C3 0.091(4) 0.068(3) 0.042(3) -0.026(3) -0.044(3) 0.026(3)
C4 0.069(3) 0.055(3) 0.050(3) -0.027(2) -0.042(3) 0.019(2)
C5 0.047(3) 0.034(2) 0.044(2) -0.0174(19) -0.032(2) 0.0119(18)
C6 0.044(2) 0.0303(19) 0.057(3) -0.021(2) -0.036(2) 0.0103(18)
C7 0.046(3) 0.043(2) 0.079(3) -0.031(2) -0.043(3) 0.011(2)
C8 0.080(4) 0.073(3) 0.112(5) -0.054(4) -0.075(4) 0.018(3)
C9 0.092(4) 0.082(4) 0.093(4) -0.053(4) -0.072(4) 0.029(3)
C10 0.049(3) 0.050(3) 0.108(5) -0.031(3) -0.049(3) 0.002(2)
C11 0.032(3) 0.052(3) 0.080(4) -0.012(3) -0.021(3) -0.010(2)
C12 0.033(2) 0.045(2) 0.058(3) -0.015(2) -0.021(2) -0.0003(19)
N2 0.0322(18) 0.0303(16) 0.045(2) -0.0125(15) -0.0224(17) 0.0024(14)
O1 0.0299(15) 0.0296(13) 0.0395(16) -0.0074(12) -0.0150(13) 0.0007(11)
C13 0.040(2) 0.0284(19) 0.041(2) -0.0149(18) -0.023(2) 0.0081(18)
O2 0.0280(15) 0.0316(14) 0.0493(18) -0.0049(13) -0.0139(14) 0.0001(12)
C14 0.038(2) 0.0267(19) 0.060(3) -0.010(2) -0.026(2) 0.0006(18)
C15 0.049(3) 0.039(2) 0.068(4) -0.012(2) -0.021(3) 0.006(2)
F1 0.084(2) 0.0647(17) 0.076(2) -0.0296(17) -0.0191(19) 0.0300(16)
C16 0.063(4) 0.042(3) 0.122(5) -0.029(3) -0.043(4) 0.023(3)
C17 0.082(5) 0.035(3) 0.123(6) -0.004(3) -0.070(4) 0.016(3)
C18 0.083(4) 0.034(2) 0.091(4) 0.000(3) -0.062(4) 0.000(3)
C19 0.057(3) 0.034(2) 0.062(3) -0.008(2) -0.036(3) 0.000(2)
F2 0.100(2) 0.0628(16) 0.0582(18) -0.0178(15) -0.0422(18) 0.0164(17)
O3 0.0514(19) 0.0304(13) 0.0436(17) -0.0150(13) -0.0239(15) 0.0099(13)
C20 0.030(2) 0.0282(18) 0.024(2) -0.0090(16) -0.0064(17) -0.0047(16)
O4 0.058(2) 0.0478(16) 0.0378(16) -0.0224(14) -0.0264(15) 0.0029(14)
C21 0.047(2) 0.0246(18) 0.028(2) -0.0082(16) -0.0193(19) 0.0068(17)
C22 0.058(3) 0.041(2) 0.044(3) -0.015(2) -0.020(2) 0.011(2)
F3 0.0467(17) 0.0834(19) 0.107(3) -0.0441(19) -0.0280(18) 0.0137(15)
C23 0.085(4) 0.056(3) 0.069(4) -0.033(3) -0.022(3) 0.035(3)
C24 0.136(6) 0.036(3) 0.058(3) -0.027(3) -0.038(4) 0.019(3)
C25 0.111(5) 0.037(2) 0.059(3) -0.019(2) -0.048(3) -0.002(3)
C26 0.067(3) 0.035(2) 0.039(3) -0.0111(19) -0.026(2) -0.003(2)
F4 0.067(2) 0.0713(18) 0.114(3) -0.0438(18) -0.051(2) 0.0014(16)
O5 0.0270(15) 0.0482(15) 0.0361(16) -0.0112(13) -0.0127(13) 0.0000(12)
C27 0.026(2) 0.0273(18) 0.027(2) -0.0122(16) -0.0055(17) 0.0011(15)
O6 0.0384(17) 0.0382(14) 0.0270(15) 0.0004(12) -0.0113(13) -0.0054(12)
C28 0.026(2) 0.0322(19) 0.028(2) -0.0024(16) -0.0113(18) 0.0025(16)
C29 0.044(3) 0.035(2) 0.067(3) -0.014(2) -0.012(3) 0.001(2)
F5 0.077(2) 0.0598(17) 0.127(3) -0.062(2) -0.010(2) 0.0020(16)
C30 0.055(4) 0.051(3) 0.102(5) -0.010(3) -0.021(4) -0.019(3)
C31 0.043(3) 0.081(4) 0.071(4) 0.011(3) -0.015(3) -0.023(3)
C32 0.029(3) 0.108(4) 0.046(3) -0.022(3) -0.002(2) 0.008(3)
C33 0.036(2) 0.062(3) 0.037(2) -0.020(2) -0.017(2) 0.004(2)
F6 0.0562(18) 0.109(2) 0.079(2) -0.0678(19) -0.0220(16) 0.0100(17)

loop_
_atom_type_symbol
_atom_type_description
_atom_type_scat_dispersion_real
_atom_type_scat_dispersion_imag
_atom_type_scat_source
C C 0.0033 0.0016 'International Tables Vol C Tables 4.2.6.8 and 6.1.1.4'
H H 0.0000 0.0000 'International Tables Vol C Tables 4.2.6.8 and 6.1.1.4'
N N 0.0061 0.0033 'International Tables Vol C Tables 4.2.6.8 and 6.1.1.4'
O O 0.0106 0.0060 'International Tables Vol C Tables 4.2.6.8 and 6.1.1.4'
F F 0.0171 0.0103 'International Tables Vol C Tables 4.2.6.8 and 6.1.1.4'
Er Er -0.2586 4.9576 'International Tables Vol C Tables 4.2.6.8 and 6.1.1.4'

loop_
_geom_angle_atom_site_label_1
_geom_angle_atom_site_label_2
_geom_angle_atom_site_label_3
_geom_angle
_geom_angle_site_symmetry_1
_geom_angle_site_symmetry_3
O4 Er1 O6 75.73(9) 2_676 2_676
O4 Er1 O3 124.30(10) 2_676 .
O6 Er1 O3 79.97(9) 2_676 .
O4 Er1 O5 78.43(9) 2_676 .
O6 Er1 O5 124.88(10) 2_676 .
O3 Er1 O5 75.94(9) . .
O4 Er1 O2 86.29(10) 2_676 .
O6 Er1 O2 96.61(9) 2_676 .
O3 Er1 O2 146.28(9) . .
O5 Er1 O2 129.25(9) . .
O4 Er1 N1 143.93(10) 2_676 .
O6 Er1 N1 139.87(9) 2_676 .
O3 Er1 N1 78.09(9) . .
O5 Er1 N1 81.21(10) . .
O2 Er1 N1 83.94(10) . .
O4 Er1 O1 74.70(9) 2_676 .
O6 Er1 O1 138.98(8) 2_676 .
O3 Er1 O1 140.78(9) . .
O5 Er1 O1 75.44(9) . .
O2 Er1 O1 53.83(8) . .
N1 Er1 O1 71.52(9) . .
O4 Er1 N2 142.55(10) 2_676 .
O6 Er1 N2 76.65(10) 2_676 .
O3 Er1 N2 74.29(9) . .
O5 Er1 N2 138.78(9) . .
O2 Er1 N2 72.31(9) . .
N1 Er1 N2 65.27(10) . .
O1 Er1 N2 112.77(9) . .
O4 Er1 C13 81.02(10) 2_676 .
O6 Er1 C13 120.50(11) 2_676 .
O3 Er1 C13 152.47(10) . .
O5 Er1 C13 102.03(11) . .
O2 Er1 C13 27.32(10) . .
N1 Er1 C13 74.50(10) . .
O1 Er1 C13 26.61(9) . .
N2 Er1 C13 91.81(10) . .
C1 N1 C5 117.9(3) . .
C1 N1 Er1 122.0(2) . .
C5 N1 Er1 120.1(2) . .
N1 C1 C2 123.5(4) . .
N1 C1 H1 118.3 . .
C2 C1 H1 118.3 . .
C3 C2 C1 118.8(4) . .
C3 C2 H2 120.6 . .
C1 C2 H2 120.6 . .
C2 C3 C4 120.4(4) . .
C2 C3 H3 119.8 . .
C4 C3 H3 119.8 . .
C3 C4 C5 118.0(4) . .
C3 C4 C9 123.9(4) . .
C5 C4 C9 118.1(5) . .
N1 C5 C4 121.3(4) . .
N1 C5 C6 118.0(3) . .
C4 C5 C6 120.7(4) . .
N2 C6 C7 122.6(4) . .
N2 C6 C5 118.5(3) . .
C7 C6 C5 118.9(4) . .
C10 C7 C6 117.3(4) . .
C10 C7 C8 123.8(4) . .
C6 C7 C8 118.9(4) . .
C9 C8 C7 121.8(4) . .
C9 C8 H4 119.1 . .
C7 C8 H4 119.1 . .
C8 C9 C4 121.6(5) . .
C8 C9 H5 119.2 . .
C4 C9 H5 119.2 . .
C11 C10 C7 120.0(4) . .
C11 C10 H6 120.0 . .
C7 C10 H6 120.0 . .
C10 C11 C12 119.0(4) . .
C10 C11 H7 120.5 . .
C12 C11 H7 120.5 . .
N2 C12 C11 123.2(4) . .
N2 C12 H8 118.4 . .
C11 C12 H8 118.4 . .
C12 N2 C6 117.9(3) . .
C12 N2 Er1 123.9(3) . .
C6 N2 Er1 118.2(2) . .
C13 O1 Er1 88.3(2) . .
O1 C13 O2 122.5(3) . .
O1 C13 C14 119.9(3) . .
O2 C13 C14 117.5(3) . .
O1 C13 Er1 65.10(19) . .
O2 C13 Er1 57.77(18) . .
C14 C13 Er1 170.1(3) . .
C13 O2 Er1 94.9(2) . .
C15 C14 C19 114.8(4) . .
C15 C14 C13 123.4(4) . .
C19 C14 C13 121.8(4) . .
F1 C15 C14 117.7(4) . .
F1 C15 C16 118.3(5) . .
C14 C15 C16 124.0(5) . .
C17 C16 C15 117.1(5) . .
C17 C16 H9 121.5 . .
C15 C16 H9 121.5 . .
C18 C17 C16 122.1(5) . .
C18 C17 H10 118.9 . .
C16 C17 H10 118.9 . .
C17 C18 C19 118.2(5) . .
C17 C18 H11 120.9 . .
C19 C18 H11 120.9 . .
F2 C19 C18 118.1(5) . .
F2 C19 C14 118.1(4) . .
C18 C19 C14 123.8(5) . .
C20 O3 Er1 134.9(2) . .
O4 C20 O3 127.1(3) . .
O4 C20 C21 116.4(3) . .
O3 C20 C21 116.5(3) . .
C20 O4 Er1 150.1(2) . 2_676
C22 C21 C26 115.3(3) . .
C22 C21 C20 122.6(4) . .
C26 C21 C20 122.1(4) . .
F3 C22 C21 118.5(3) . .
F3 C22 C23 117.8(5) . .
C21 C22 C23 123.6(5) . .
C24 C23 C22 118.0(5) . .
C24 C23 H12 121.0 . .
C22 C23 H12 121.0 . .
C25 C24 C23 121.5(4) . .
C25 C24 H13 119.3 . .
C23 C24 H13 119.3 . .
C24 C25 C26 118.8(5) . .
C24 C25 H14 120.6 . .
C26 C25 H14 120.6 . .
F4 C26 C21 118.1(3) . .
F4 C26 C25 119.0(4) . .
C21 C26 C25 122.8(5) . .
C27 O5 Er1 128.6(2) . .
O5 C27 O6 127.1(3) . .
O5 C27 C28 116.4(3) . .
O6 C27 C28 116.5(3) . .
C27 O6 Er1 158.3(3) . 2_676
C33 C28 C29 114.6(4) . .
C33 C28 C27 123.7(3) . .
C29 C28 C27 121.7(3) . .
F5 C29 C30 119.1(4) . .
F5 C29 C28 116.7(4) . .
C30 C29 C28 124.2(5) . .
C29 C30 C31 118.2(5) . .
C29 C30 H15 120.9 . .
C31 C30 H15 120.9 . .
C30 C31 C32 120.9(5) . .
C30 C31 H16 119.5 . .
C32 C31 H16 119.5 . .
C31 C32 C33 118.1(5) . .
C31 C32 H17 120.9 . .
C33 C32 H17 120.9 . .
F6 C33 C32 119.1(4) . .
F6 C33 C28 117.0(4) . .
C32 C33 C28 123.9(4) . .

loop_
_geom_bond_atom_site_label_1
_geom_bond_atom_site_label_2
_geom_bond_distance
_geom_bond_site_symmetry_2
Er1 O4 2.265(2) 2_676
Er1 O6 2.287(2) 2_676
Er1 O3 2.313(2) .
Er1 O5 2.320(3) .
Er1 O2 2.336(3) .
Er1 N1 2.487(3) .
Er1 O1 2.497(2) .
Er1 N2 2.546(3) .
Er1 C13 2.751(4) .
N1 C1 1.324(5) .
N1 C5 1.365(5) .
C1 C2 1.395(5) .
C1 H1 0.9300 .
C2 C3 1.344(6) .
C2 H2 0.9300 .
C3 C4 1.390(6) .
C3 H3 0.9300 .
C4 C5 1.410(5) .
C4 C9 1.433(6) .
C5 C6 1.429(5) .
C6 N2 1.352(5) .
C6 C7 1.411(5) .
C7 C10 1.388(6) .
C7 C8 1.430(6) .
C8 C9 1.328(7) .
C8 H4 0.9300 .
C9 H5 0.9300 .
C10 C11 1.360(7) .
C10 H6 0.9300 .
C11 C12 1.394(5) .
C11 H7 0.9300 .
C12 N2 1.322(5) .
C12 H8 0.9300 .
O1 C13 1.233(4) .
C13 O2 1.267(4) .
C13 C14 1.512(5) .
C14 C15 1.369(6) .
C14 C19 1.383(6) .
C15 F1 1.358(5) .
C15 C16 1.385(6) .
C16 C17 1.377(7) .
C16 H9 0.9300 .
C17 C18 1.343(7) .
C17 H10 0.9300 .
C18 C19 1.375(6) .
C18 H11 0.9300 .
C19 F2 1.345(5) .
O3 C20 1.249(4) .
C20 O4 1.240(4) .
C20 C21 1.511(4) .
C21 C22 1.365(6) .
C21 C26 1.381(5) .
C22 F3 1.352(5) .
C22 C23 1.379(6) .
C23 C24 1.366(8) .
C23 H12 0.9300 .
C24 C25 1.342(8) .
C24 H13 0.9300 .
C25 C26 1.382(6) .
C25 H14 0.9300 .
C26 F4 1.335(5) .
O5 C27 1.236(4) .
C27 O6 1.250(4) .
C27 C28 1.507(5) .
C28 C33 1.373(5) .
C28 C29 1.381(5) .
C29 F5 1.347(5) .
C29 C30 1.361(6) .
C30 C31 1.368(7) .
C30 H15 0.9300 .
C31 C32 1.370(7) .
C31 H16 0.9300 .
C32 C33 1.371(6) .
C32 H17 0.9300 .
C33 F6 1.348(4) .

loop_
_geom_torsion_atom_site_label_1
_geom_torsion_atom_site_label_2
_geom_torsion_atom_site_label_3
_geom_torsion_atom_site_label_4
_geom_torsion
_geom_torsion_site_symmetry_1
_geom_torsion_site_symmetry_2
_geom_torsion_site_symmetry_3
_geom_torsion_site_symmetry_4
C5 N1 C1 C2 1.0(6) . . . .
Er1 N1 C1 C2 179.8(3) . . . .
N1 C1 C2 C3 1.0(7) . . . .
C1 C2 C3 C4 -2.1(7) . . . .
C2 C3 C4 C5 1.2(7) . . . .
C2 C3 C4 C9 -179.4(5) . . . .
C1 N1 C5 C4 -1.9(5) . . . .
Er1 N1 C5 C4 179.3(3) . . . .
C1 N1 C5 C6 178.0(3) . . . .
Er1 N1 C5 C6 -0.8(4) . . . .
C3 C4 C5 N1 0.9(6) . . . .
C9 C4 C5 N1 -178.6(4) . . . .
C3 C4 C5 C6 -179.0(4) . . . .
C9 C4 C5 C6 1.5(6) . . . .
N1 C5 C6 N2 -1.0(5) . . . .
C4 C5 C6 N2 178.9(4) . . . .
N1 C5 C6 C7 -179.5(3) . . . .
C4 C5 C6 C7 0.4(5) . . . .
N2 C6 C7 C10 -0.4(6) . . . .
C5 C6 C7 C10 178.1(4) . . . .
N2 C6 C7 C8 179.5(4) . . . .
C5 C6 C7 C8 -2.0(6) . . . .
C10 C7 C8 C9 -178.4(5) . . . .
C6 C7 C8 C9 1.7(7) . . . .
C7 C8 C9 C4 0.3(8) . . . .
C3 C4 C9 C8 178.7(5) . . . .
C5 C4 C9 C8 -1.9(7) . . . .
C6 C7 C10 C11 -0.2(6) . . . .
C8 C7 C10 C11 179.9(5) . . . .
C7 C10 C11 C12 0.4(7) . . . .
C10 C11 C12 N2 -0.1(7) . . . .
C11 C12 N2 C6 -0.5(6) . . . .
C11 C12 N2 Er1 179.6(3) . . . .
C7 C6 N2 C12 0.7(5) . . . .
C5 C6 N2 C12 -177.7(3) . . . .
C7 C6 N2 Er1 -179.4(3) . . . .
C5 C6 N2 Er1 2.2(4) . . . .
Er1 O1 C13 O2 -6.9(4) . . . .
Er1 O1 C13 C14 170.4(3) . . . .
O1 C13 O2 Er1 7.4(4) . . . .
C14 C13 O2 Er1 -170.0(3) . . . .
O1 C13 C14 C15 128.6(4) . . . .
O2 C13 C14 C15 -53.9(5) . . . .
O1 C13 C14 C19 -54.1(5) . . . .
O2 C13 C14 C19 123.4(4) . . . .
C19 C14 C15 F1 179.3(4) . . . .
C13 C14 C15 F1 -3.3(6) . . . .
C19 C14 C15 C16 0.9(7) . . . .
C13 C14 C15 C16 178.4(4) . . . .
F1 C15 C16 C17 -179.0(5) . . . .
C14 C15 C16 C17 -0.7(8) . . . .
C15 C16 C17 C18 0.5(8) . . . .
C16 C17 C18 C19 -0.5(8) . . . .
C17 C18 C19 F2 -177.6(4) . . . .
C17 C18 C19 C14 0.8(7) . . . .
C15 C14 C19 F2 177.4(4) . . . .
C13 C14 C19 F2 -0.1(6) . . . .
C15 C14 C19 C18 -1.0(6) . . . .
C13 C14 C19 C18 -178.5(4) . . . .
Er1 O3 C20 O4 3.5(6) . . . .
Er1 O3 C20 C21 -176.4(2) . . . .
O3 C20 O4 Er1 23.0(8) . . . 2_676
C21 C20 O4 Er1 -157.1(4) . . . 2_676
O4 C20 C21 C22 57.3(5) . . . .
O3 C20 C21 C22 -122.7(4) . . . .
O4 C20 C21 C26 -122.3(4) . . . .
O3 C20 C21 C26 57.7(5) . . . .
C26 C21 C22 F3 -178.0(4) . . . .
C20 C21 C22 F3 2.3(6) . . . .
C26 C21 C22 C23 0.6(6) . . . .
C20 C21 C22 C23 -179.0(4) . . . .
F3 C22 C23 C24 178.8(4) . . . .
C21 C22 C23 C24 0.2(7) . . . .
C22 C23 C24 C25 -0.6(8) . . . .
C23 C24 C25 C26 0.1(8) . . . .
C22 C21 C26 F4 179.8(4) . . . .
C20 C21 C26 F4 -0.5(6) . . . .
C22 C21 C26 C25 -1.1(6) . . . .
C20 C21 C26 C25 178.5(4) . . . .
C24 C25 C26 F4 179.8(4) . . . .
C24 C25 C26 C21 0.8(7) . . . .
Er1 O5 C27 O6 -14.4(5) . . . .
Er1 O5 C27 C28 165.1(2) . . . .
O5 C27 O6 Er1 12.8(8) . . . 2_676
C28 C27 O6 Er1 -166.7(4) . . . 2_676
O5 C27 C28 C33 83.9(5) . . . .
O6 C27 C28 C33 -96.6(4) . . . .
O5 C27 C28 C29 -95.3(5) . . . .
O6 C27 C28 C29 84.2(5) . . . .
C33 C28 C29 F5 179.4(4) . . . .
C27 C28 C29 F5 -1.4(6) . . . .
C33 C28 C29 C30 1.0(7) . . . .
C27 C28 C29 C30 -179.8(5) . . . .
F5 C29 C30 C31 -179.7(5) . . . .
C28 C29 C30 C31 -1.3(9) . . . .
C29 C30 C31 C32 0.2(9) . . . .
C30 C31 C32 C33 1.0(9) . . . .
C31 C32 C33 F6 177.2(5) . . . .
C31 C32 C33 C28 -1.3(8) . . . .
C29 C28 C33 F6 -178.2(4) . . . .
C27 C28 C33 F6 2.6(6) . . . .
C29 C28 C33 C32 0.4(7) . . . .
C27 C28 C33 C32 -178.9(4) . . . .
